data_1507111
loop_
_publ_author_name
'Fawcett, John'
'Griffith, Gerry A.'
'Percy, Jonathan M.'
'Uneyama, Emi'

_publ_section_title
;
 Unexpectedly selective formation and reactions of epoxycyclooctenones
 under microwave-mediated conditions.
;
_journal_issue 8
_journal_name_full 'Organic letters'
_journal_page_first 1277
_journal_page_last 1280
_journal_paper_doi 10.1021/ol0496327
_journal_volume 6
_journal_year 2004
_chemical_formula_sum 'C15 H26 F2 N2 O5'
_chemical_formula_weight 352.38
_chemical_name_systematic
; 
 ? 
;
_space_group_IT_number 2
_symmetry_cell_setting triclinic
_symmetry_space_group_name_Hall '-P 1'
_symmetry_space_group_name_H-M 'P -1'
_atom_sites_solution_hydrogens geom
_atom_sites_solution_primary direct
_atom_sites_solution_secondary difmap
_cell_angle_alpha 104.018(2)
_cell_angle_beta 103.538(2)
_cell_angle_gamma 96.314(2)
_cell_formula_units_Z 2
_cell_length_a 6.9296(10)
_cell_length_b 10.4369(14)
_cell_length_c 12.3706(17)
_cell_measurement_reflns_used 2540
_cell_measurement_temperature 150(2)
_cell_measurement_theta_max 28.04
_cell_measurement_theta_min 2.30
_cell_volume 830.6(2)
_computing_cell_refinement 'Bruker SMART'
_computing_data_collection 'Bruker SMART'
_computing_data_reduction 'Bruker SAINT'
_computing_molecular_graphics 'Bruker SHELXTL'
_computing_publication_material 'Bruker SHELXTL'
_computing_structure_refinement 'SHELXL-97 (Sheldrick, 1997)'
_computing_structure_solution 'SHELXS-97 (Sheldrick, 1990)'
_diffrn_ambient_temperature 150(2)
_diffrn_measured_fraction_theta_full 0.975
_diffrn_measured_fraction_theta_max 0.975
_diffrn_measurement_device_type 'CCD area detector'
_diffrn_measurement_method 'phi and omega scans'
_diffrn_radiation_monochromator graphite
_diffrn_radiation_source 'fine-focus sealed tube'
_diffrn_radiation_type MoK\a
_diffrn_radiation_wavelength 0.71073
_diffrn_reflns_av_R_equivalents 0.0312
_diffrn_reflns_av_sigmaI/netI 0.0383
_diffrn_reflns_limit_h_max 8
_diffrn_reflns_limit_h_min -8
_diffrn_reflns_limit_k_max 12
_diffrn_reflns_limit_k_min -12
_diffrn_reflns_limit_l_max 14
_diffrn_reflns_limit_l_min -14
_diffrn_reflns_number 5010
_diffrn_reflns_theta_full 25.00
_diffrn_reflns_theta_max 25.00
_diffrn_reflns_theta_min 1.76
_exptl_absorpt_coefficient_mu 0.119
_exptl_absorpt_correction_type none
_exptl_crystal_colour colourless
_exptl_crystal_density_diffrn 1.409
_exptl_crystal_density_method 'not measured'
_exptl_crystal_description block
_exptl_crystal_F_000 376
_exptl_crystal_size_max 0.24
_exptl_crystal_size_mid 0.21
_exptl_crystal_size_min 0.16
_refine_diff_density_max 0.310
_refine_diff_density_min -0.185
_refine_diff_density_rms 0.046
_refine_ls_extinction_method none
_refine_ls_goodness_of_fit_ref 1.036
_refine_ls_hydrogen_treatment mixed
_refine_ls_matrix_type full
_refine_ls_number_parameters 224
_refine_ls_number_reflns 2863
_refine_ls_number_restraints 0
_refine_ls_restrained_S_all 1.036
_refine_ls_R_factor_all 0.0499
_refine_ls_R_factor_gt 0.0417
_refine_ls_shift/su_max 0.000
_refine_ls_shift/su_mean 0.000
_refine_ls_structure_factor_coef Fsqd
_refine_ls_weighting_details 'calc w=1/[\s^2^(Fo^2^)+(0.0534P)^2^+0.2057P] where P=(Fo^2^+2Fc^2^)/3'
_refine_ls_weighting_scheme calc
_refine_ls_wR_factor_gt 0.1020
_refine_ls_wR_factor_ref 0.1066
_reflns_number_gt 2443
_reflns_number_total 2863
_reflns_threshold_expression >2sigma(I)
_cod_data_source_file ol0496327si20040301_101728.cif
_cod_data_source_block 10c_audit_creation_method_SHELXL-97
_cod_depositor_comments
;
The following automatic conversions were performed:

'_symmetry_cell_setting' value 'Triclinic' changed to 'triclinic'
according to /home/saulius/struct/CIF-dictionaries/cif_core.dic
dictionary named 'cif_core.dic' version 2.4.1 from 2010-06-29.

Automatic conversion script
Id: cif_fix_values 1715 2011-07-08 13:25:40Z adriana 
;
_cod_original_sg_symbol_H-M P-1
_cod_database_code 1507111

loop_
_symmetry_equiv_pos_as_xyz
'x, y, z'
'-x, -y, -z'

loop_
_atom_site_label
_atom_site_type_symbol
_atom_site_fract_x
_atom_site_fract_y
_atom_site_fract_z
_atom_site_U_iso_or_equiv
_atom_site_adp_type
_atom_site_occupancy
_atom_site_symmetry_multiplicity
_atom_site_calc_flag
_atom_site_refinement_flags
F1 F 0.27207(15) 0.71262(10) 0.42160(8) 0.0251(3) Uani 1 1 d .
F2 F 0.21028(15) 0.59582(9) 0.53457(9) 0.0254(3) Uani 1 1 d .
N2 N 0.2419(2) 0.51557(16) 0.77730(14) 0.0296(4) Uani 1 1 d .
O5 O 0.16174(19) 1.05467(13) 0.64120(11) 0.0263(3) Uani 1 1 d .
H5 H 0.1176 1.1009 0.5994 0.056(8) Uiso 1 1 calc R
O1 O -0.03283(17) 0.79035(13) 0.50015(11) 0.0244(3) Uani 1 1 d .
H1 H -0.1120 0.7531 0.5276 0.037 Uiso 1 1 calc R
N1 N 0.6248(2) 0.67221(14) 0.53742(13) 0.0210(3) Uani 1 1 d .
H1C H 0.5620 0.6418 0.4640 0.025 Uiso 1 1 d R
H1B H 0.6286 0.6040 0.5617 0.025 Uiso 1 1 d R
O2 O 0.41031(18) 0.69891(12) 0.75788(11) 0.0223(3) Uani 1 1 d .
O3 O 0.5221(2) 0.50344(13) 0.71566(12) 0.0334(3) Uani 1 1 d .
O4 O 0.57302(17) 0.88638(11) 0.58500(10) 0.0194(3) Uani 1 1 d .
C1 C 0.1607(2) 0.82088(17) 0.57676(15) 0.0196(4) Uani 1 1 d .
H1A H 0.1509 0.8179 0.6539 0.023 Uiso 1 1 calc R
C2 C 0.2868(3) 0.72141(17) 0.53502(15) 0.0197(4) Uani 1 1 d .
C3 C 0.5142(3) 0.75808(17) 0.59705(15) 0.0190(4) Uani 1 1 d .
C4 C 0.5756(3) 0.75993(17) 0.72611(15) 0.0208(4) Uani 1 1 d .
H4 H 0.6831 0.7067 0.7366 0.025 Uiso 1 1 calc R
C5 C 0.6564(3) 0.90047(18) 0.80830(15) 0.0221(4) Uani 1 1 d .
C5' C 0.6652(3) 0.8977(2) 0.93085(16) 0.0311(5) Uani 1 1 d .
H5'1 H 0.7285 0.9842 0.9830 0.047 Uiso 1 1 calc R
H5'2 H 0.7417 0.8312 0.9501 0.047 Uiso 1 1 calc R
H5'3 H 0.5309 0.8761 0.9373 0.047 Uiso 1 1 calc R
C5" C 0.8703(3) 0.94589(19) 0.80401(17) 0.0290(4) Uani 1 1 d .
H5"1 H 0.9214 1.0348 0.8548 0.044 Uiso 1 1 calc R
H5"2 H 0.8696 0.9461 0.7263 0.044 Uiso 1 1 calc R
H5"3 H 0.9550 0.8855 0.8282 0.044 Uiso 1 1 calc R
C6 C 0.5197(3) 0.99529(18) 0.77272(15) 0.0227(4) Uani 1 1 d .
H6A H 0.5813 1.0865 0.8178 0.027 Uiso 1 1 calc R
H6B H 0.3924 0.9743 0.7900 0.027 Uiso 1 1 calc R
C7 C 0.4796(3) 0.98664(17) 0.64437(15) 0.0203(4) Uani 1 1 d .
H7 H 0.5384 1.0735 0.6382 0.024 Uiso 1 1 calc R
C8 C 0.2576(3) 0.95995(17) 0.58249(15) 0.0205(4) Uani 1 1 d .
H8 H 0.2415 0.9678 0.5036 0.025 Uiso 1 1 calc R
C9 C 0.3991(3) 0.56559(18) 0.74782(15) 0.0246(4) Uani 1 1 d .
C10 C 0.0885(3) 0.5910(2) 0.8060(2) 0.0432(6) Uani 1 1 d .
H10A H -0.0407 0.5310 0.7794 0.052 Uiso 1 1 calc R
H10B H 0.0790 0.6594 0.7649 0.052 Uiso 1 1 calc R
C11 C 0.1299(5) 0.6566(3) 0.9324(3) 0.0643(8) Uani 1 1 d .
H11A H 0.1377 0.5895 0.9736 0.096 Uiso 1 1 calc R
H11B H 0.0230 0.7041 0.9461 0.096 Uiso 1 1 calc R
H11C H 0.2554 0.7184 0.9588 0.096 Uiso 1 1 calc R
C10' C 0.2145(3) 0.37368(19) 0.77269(19) 0.0368(5) Uani 1 1 d .
H10C H 0.0713 0.3393 0.7538 0.044 Uiso 1 1 calc R
H10D H 0.2651 0.3258 0.7107 0.044 Uiso 1 1 calc R
C11' C 0.3146(6) 0.3454(3) 0.8795(2) 0.0725(10) Uani 1 1 d .
H11D H 0.4571 0.3771 0.8982 0.109 Uiso 1 1 calc R
H11E H 0.2902 0.2504 0.8697 0.109 Uiso 1 1 calc R
H11F H 0.2626 0.3900 0.9412 0.109 Uiso 1 1 calc R

loop_
_atom_site_aniso_label
_atom_site_aniso_U_11
_atom_site_aniso_U_22
_atom_site_aniso_U_33
_atom_site_aniso_U_23
_atom_site_aniso_U_13
_atom_site_aniso_U_12
F1 0.0233(6) 0.0311(6) 0.0200(5) 0.0059(4) 0.0052(4) 0.0058(4)
F2 0.0223(5) 0.0176(5) 0.0346(6) 0.0070(4) 0.0061(4) 0.0006(4)
N2 0.0328(9) 0.0253(9) 0.0328(9) 0.0138(7) 0.0084(7) 0.0013(7)
O5 0.0281(7) 0.0247(7) 0.0317(7) 0.0119(6) 0.0100(6) 0.0145(6)
O1 0.0140(6) 0.0318(7) 0.0299(7) 0.0148(6) 0.0040(5) 0.0042(5)
N1 0.0212(8) 0.0191(8) 0.0249(8) 0.0071(6) 0.0077(6) 0.0070(6)
O2 0.0234(7) 0.0197(6) 0.0293(7) 0.0113(5) 0.0114(5) 0.0068(5)
O3 0.0427(9) 0.0235(7) 0.0388(8) 0.0091(6) 0.0158(7) 0.0147(6)
O4 0.0176(6) 0.0182(6) 0.0244(6) 0.0078(5) 0.0070(5) 0.0041(5)
C1 0.0145(8) 0.0253(9) 0.0203(9) 0.0090(7) 0.0037(7) 0.0055(7)
C2 0.0196(9) 0.0183(9) 0.0219(9) 0.0076(7) 0.0058(7) 0.0012(7)
C3 0.0182(9) 0.0159(8) 0.0245(9) 0.0065(7) 0.0071(7) 0.0044(7)
C4 0.0161(9) 0.0227(9) 0.0270(10) 0.0108(8) 0.0070(7) 0.0068(7)
C5 0.0189(9) 0.0240(9) 0.0226(9) 0.0063(7) 0.0034(7) 0.0061(7)
C5' 0.0303(11) 0.0372(11) 0.0245(10) 0.0084(8) 0.0034(8) 0.0105(9)
C5" 0.0210(10) 0.0308(10) 0.0310(10) 0.0074(8) 0.0006(8) 0.0033(8)
C6 0.0193(9) 0.0208(9) 0.0249(10) 0.0035(7) 0.0031(7) 0.0038(7)
C7 0.0197(9) 0.0148(8) 0.0274(9) 0.0070(7) 0.0065(7) 0.0050(7)
C8 0.0208(9) 0.0210(9) 0.0234(9) 0.0096(7) 0.0069(7) 0.0090(7)
C9 0.0314(11) 0.0212(9) 0.0202(9) 0.0077(7) 0.0031(8) 0.0052(8)
C10 0.0320(12) 0.0468(14) 0.0654(16) 0.0353(12) 0.0190(11) 0.0101(10)
C11 0.076(2) 0.0586(17) 0.080(2) 0.0253(15) 0.0454(17) 0.0352(15)
C10' 0.0440(13) 0.0234(10) 0.0395(12) 0.0127(9) 0.0052(10) -0.0049(9)
C11' 0.137(3) 0.0351(14) 0.0452(15) 0.0191(12) 0.0113(17) 0.0250(16)

loop_
_atom_type_symbol
_atom_type_description
_atom_type_scat_dispersion_real
_atom_type_scat_dispersion_imag
_atom_type_scat_source
C C 0.0033 0.0016 'International Tables Vol C Tables 4.2.6.8 and 6.1.1.4'
H H 0.0000 0.0000 'International Tables Vol C Tables 4.2.6.8 and 6.1.1.4'
N N 0.0061 0.0033 'International Tables Vol C Tables 4.2.6.8 and 6.1.1.4'
O O 0.0106 0.0060 'International Tables Vol C Tables 4.2.6.8 and 6.1.1.4'
F F 0.0171 0.0103 'International Tables Vol C Tables 4.2.6.8 and 6.1.1.4'

loop_
_geom_angle_atom_site_label_1
_geom_angle_atom_site_label_2
_geom_angle_atom_site_label_3
_geom_angle
C9 N2 C10 123.82(16)
C9 N2 C10' 117.75(17)
C10 N2 C10' 118.29(17)
C9 O2 C4 115.39(14)
C3 O4 C7 112.83(12)
O1 C1 C2 110.00(14)
O1 C1 C8 108.84(14)
C2 C1 C8 109.43(14)
F2 C2 F1 104.34(13)
F2 C2 C1 111.21(14)
F1 C2 C1 108.16(13)
F2 C2 C3 111.02(13)
F1 C2 C3 105.72(13)
C1 C2 C3 115.58(14)
O4 C3 N1 105.79(13)
O4 C3 C2 104.33(13)
N1 C3 C2 111.11(14)
O4 C3 C4 110.30(13)
N1 C3 C4 108.27(14)
C2 C3 C4 116.50(14)
O2 C4 C5 109.09(14)
O2 C4 C3 111.01(13)
C5 C4 C3 113.38(14)
C5' C5 C6 110.11(15)
C5' C5 C5" 107.78(15)
C6 C5 C5" 110.82(15)
C5' C5 C4 109.80(15)
C6 C5 C4 109.24(14)
C5" C5 C4 109.07(15)
C5 C6 C7 112.51(14)
O4 C7 C8 108.64(13)
O4 C7 C6 112.32(13)
C8 C7 C6 112.96(15)
O5 C8 C1 109.27(14)
O5 C8 C7 109.64(14)
C1 C8 C7 110.69(14)
O3 C9 N2 125.66(18)
O3 C9 O2 122.17(17)
N2 C9 O2 112.17(16)
N2 C10 C11 113.23(19)
C11' C10' N2 114.36(19)

loop_
_geom_bond_atom_site_label_1
_geom_bond_atom_site_label_2
_geom_bond_distance
F1 C2 1.362(2)
F2 C2 1.3569(19)
N2 C9 1.321(3)
N2 C10 1.449(3)
N2 C10' 1.458(2)
O5 C8 1.403(2)
O1 C1 1.401(2)
N1 C3 1.425(2)
O2 C9 1.358(2)
O2 C4 1.430(2)
O3 C9 1.209(2)
O4 C3 1.409(2)
O4 C7 1.433(2)
C1 C2 1.503(2)
C1 C8 1.509(2)
C2 C3 1.542(2)
C3 C4 1.548(2)
C4 C5 1.526(2)
C5 C5' 1.510(3)
C5 C6 1.514(2)
C5 C5" 1.523(3)
C6 C7 1.525(2)
C7 C8 1.511(2)
C10 C11 1.492(4)
C10' C11' 1.456(3)
